data_7225212
loop_
_publ_author_name
'Liu, Hong-Xin'
'Chen, Kai'
'Tang, Gui-Hua'
'Yuan, Yun-Fei'
'Tan, Haibo'
'Qiu, SX'

_publ_section_title
;
 Isolation and Biomimetic Total Synthesis of Tomentodiones A-B,
 Terpenoid-conjugated Phloroglucinols from the Leaves of Rhodomyrtus
 tomentosa
;
_journal_name_full 'RSC Adv.'
_journal_paper_doi 10.1039/C6RA08776K
_journal_year 2016
_chemical_absolute_configuration unk
_chemical_formula_moiety 'C30 H47 O3'
_chemical_formula_sum 'C30 H47 O3'
_chemical_formula_weight 455.68
_chemical_name_systematic
;
 ? 
;
_space_group_crystal_system orthorhombic
_space_group_IT_number 19
_space_group_name_Hall 'P 2ac 2ab'
_space_group_name_H-M_alt 'P 21 21 21'
_symmetry_space_group_name_Hall 'P 2ac 2ab'
_symmetry_space_group_name_H-M 'P 21 21 21'
_atom_sites_solution_hydrogens geom
_atom_sites_solution_primary direct
_atom_sites_solution_secondary difmap
_audit_creation_date 2015-03-09
_audit_creation_method
;
Olex2 1.2
(compiled 2015.01.12 svn.r3133 for OlexSys, GUI svn.r4987)
;
_audit_update_record
;
2015-10-18 deposited with the CCDC.
2016-05-09 downloaded from the CCDC.
;
_cell_angle_alpha 90.00
_cell_angle_beta 90.00
_cell_angle_gamma 90.00
_cell_formula_units_Z 4
_cell_length_a 10.0146(3)
_cell_length_b 10.5472(2)
_cell_length_c 26.3161(5)
_cell_measurement_reflns_used 8788
_cell_measurement_temperature 292.55(10)
_cell_measurement_theta_max 66.7460
_cell_measurement_theta_min 3.3250
_cell_volume 2779.66(11)
_computing_cell_refinement
;
CrysAlisPro, Agilent Technologies,
Version 1.171.37.34 (release 22-05-2014 CrysAlis171 .NET)
(compiled May 22 2014,16:03:01)
;
_computing_data_collection
;
CrysAlisPro, Agilent Technologies,
Version 1.171.37.34 (release 22-05-2014 CrysAlis171 .NET)
(compiled May 22 2014,16:03:01)
;
_computing_data_reduction
;
CrysAlisPro, Agilent Technologies,
Version 1.171.37.34 (release 22-05-2014 CrysAlis171 .NET)
(compiled May 22 2014,16:03:01)
;
_computing_molecular_graphics 'Olex2 (Dolomanov et al., 2009)'
_computing_publication_material 'Olex2 (Dolomanov et al., 2009)'
_computing_structure_refinement 'ShelXL (Sheldrick, 2008)'
_computing_structure_solution 'ShelXS (Sheldrick, 2008)'
_diffrn_ambient_environment air
_diffrn_ambient_temperature 292.55(10)
_diffrn_detector 'CCD plate'
_diffrn_detector_area_resol_mean 10.5058
_diffrn_detector_type Atlas
_diffrn_measured_fraction_theta_full 0.994
_diffrn_measured_fraction_theta_max 0.994
_diffrn_measurement_details
;
  1 omega  -24.00   67.00   1.0000    1.0000
omega____ theta____ kappa____ phi______ frames
    -       40.6688  -38.0000   60.0000 91

  2 omega   23.00   51.00   1.0000    2.1400
omega____ theta____ kappa____ phi______ frames
    -       93.5000  -30.0000  -30.0000 28

  3 omega   23.00   51.00   1.0000    2.1400
omega____ theta____ kappa____ phi______ frames
    -       93.5000  -30.0000   30.0000 28

  4 omega   19.00   76.00   1.0000    2.1400
omega____ theta____ kappa____ phi______ frames
    -       93.5000  -45.0000  -60.0000 57

  5 omega   51.00   84.00   1.0000    2.1400
omega____ theta____ kappa____ phi______ frames
    -       93.5000  -95.0000    0.0000 33

  6 omega   71.00   96.00   1.0000    2.1400
omega____ theta____ kappa____ phi______ frames
    -       93.5000 -126.0000  -90.0000 25

  7 omega   48.00   74.00   1.0000    2.1400
omega____ theta____ kappa____ phi______ frames
    -       93.5000  -95.0000 -180.0000 26

  8 omega   27.00   68.00   1.0000    2.1400
omega____ theta____ kappa____ phi______ frames
    -       93.5000  -30.0000 -120.0000 41

  9 omega   22.00   69.00   1.0000    2.1400
omega____ theta____ kappa____ phi______ frames
    -       93.5000  -45.0000 -150.0000 47

 10 omega   21.00   46.00   1.0000    2.1400
omega____ theta____ kappa____ phi______ frames
    -       93.5000 -126.0000  -90.0000 25

 11 omega   13.00   97.00   1.0000    1.0000
omega____ theta____ kappa____ phi______ frames
    -       40.6688 -126.0000   30.0000 84

 12 omega   21.00   90.00   1.0000    2.1400
omega____ theta____ kappa____ phi______ frames
    -       93.5000 -126.0000  150.0000 69

 13 omega   21.00   75.00   1.0000    2.1400
omega____ theta____ kappa____ phi______ frames
    -       93.5000  -45.0000  150.0000 54

 14 omega   86.00  112.00   1.0000    2.1400
omega____ theta____ kappa____ phi______ frames
    -       93.5000  126.0000    0.0000 26

 15 omega   11.00  115.00   1.0000    1.0000
omega____ theta____ kappa____ phi______ frames
    -       40.7938   57.0000  -60.0000 104

 16 omega   11.00  115.00   1.0000    1.0000
omega____ theta____ kappa____ phi______ frames
    -       40.7938   57.0000   60.0000 104

 17 omega   11.00  115.00   1.0000    1.0000
omega____ theta____ kappa____ phi______ frames
    -       40.7938   57.0000 -180.0000 104

 18 omega   66.00  125.00   1.0000    2.1400
omega____ theta____ kappa____ phi______ frames
    -       93.5000   45.0000   90.0000 59

 19 omega   66.00  168.00   1.0000    2.1400
omega____ theta____ kappa____ phi______ frames
    -       93.5000   45.0000 -150.0000 102

 20 omega   16.00   69.00   1.0000    2.1400
omega____ theta____ kappa____ phi______ frames
    -       93.5000  -30.0000   90.0000 53
;
_diffrn_measurement_device 'four-circle diffractometer'
_diffrn_measurement_device_type 'Xcalibur, Atlas, Gemini ultra'
_diffrn_measurement_method '\w scans'
_diffrn_orient_matrix_UB_11 0.1380049000
_diffrn_orient_matrix_UB_12 0.0490545000
_diffrn_orient_matrix_UB_13 0.0168527000
_diffrn_orient_matrix_UB_21 -0.0625325000
_diffrn_orient_matrix_UB_22 0.0546040000
_diffrn_orient_matrix_UB_23 0.0487777000
_diffrn_orient_matrix_UB_31 0.0263272000
_diffrn_orient_matrix_UB_32 -0.1263292000
_diffrn_orient_matrix_UB_33 0.0276402000
_diffrn_radiation_monochromator mirror
_diffrn_radiation_probe x-ray
_diffrn_radiation_type CuK\a
_diffrn_radiation_wavelength 1.54184
_diffrn_reflns_av_R_equivalents 0.0265
_diffrn_reflns_av_unetI/netI 0.0203
_diffrn_reflns_limit_h_max 11
_diffrn_reflns_limit_h_min -11
_diffrn_reflns_limit_k_max 10
_diffrn_reflns_limit_k_min -12
_diffrn_reflns_limit_l_max 31
_diffrn_reflns_limit_l_min -31
_diffrn_reflns_number 19027
_diffrn_reflns_theta_full 66.92
_diffrn_reflns_theta_max 66.92
_diffrn_reflns_theta_min 3.36
_diffrn_source 'sealed X-ray tube'
_diffrn_source_type 'Enhance Ultra (Cu) X-ray Source'
_exptl_absorpt_coefficient_mu 0.524
_exptl_absorpt_correction_T_max 1.00000
_exptl_absorpt_correction_T_min 0.66371
_exptl_absorpt_correction_type multi-scan
_exptl_absorpt_process_details
;
CrysAlisPro, Agilent Technologies,
Version 1.171.37.34 (release 22-05-2014 CrysAlis171 .NET)
(compiled May 22 2014,16:03:01)
Empirical absorption correction using spherical harmonics,
 implemented in SCALE3 ABSPACK scaling algorithm.
;
_exptl_crystal_colour 'clear light colourless'
_exptl_crystal_colour_lustre clear
_exptl_crystal_colour_modifier light
_exptl_crystal_colour_primary colourless
_exptl_crystal_density_diffrn 1.089
_exptl_crystal_density_method 'not measured'
_exptl_crystal_description block
_exptl_crystal_F_000 1004
_exptl_crystal_size_max 0.42
_exptl_crystal_size_mid 0.39
_exptl_crystal_size_min 0.33
_refine_diff_density_max 0.243
_refine_diff_density_min -0.227
_refine_diff_density_rms 0.038
_refine_ls_abs_structure_details 'Flack H D (1983), Acta Cryst. A39, 876-881'
_refine_ls_abs_structure_Flack 0.2(3)
_refine_ls_extinction_method none
_refine_ls_goodness_of_fit_ref 1.024
_refine_ls_hydrogen_treatment constr
_refine_ls_matrix_type full
_refine_ls_number_parameters 308
_refine_ls_number_reflns 4890
_refine_ls_number_restraints 0
_refine_ls_restrained_S_all 1.024
_refine_ls_R_factor_all 0.0514
_refine_ls_R_factor_gt 0.0461
_refine_ls_shift/su_max 0.001
_refine_ls_shift/su_mean 0.000
_refine_ls_structure_factor_coef Fsqd
_refine_ls_weighting_details 'calc w=1/[\s^2^(Fo^2^)+(0.0684P)^2^+0.6348P] where P=(Fo^2^+2Fc^2^)/3'
_refine_ls_weighting_scheme calc
_refine_ls_wR_factor_gt 0.1177
_refine_ls_wR_factor_ref 0.1232
_reflns_number_gt 4448
_reflns_number_total 4890
_reflns_threshold_expression >2sigma(I)
_cod_data_source_file c6ra08776k2.cif
_cod_data_source_block 01148a
_cod_original_cell_volume 2779.66(10)
_cod_database_code 7225212
_chemical_oxdiff_formula 'C20 H20 O6'
_chemical_oxdiff_usercomment 'tn28 block colorless 0.42 0.39 0.33 150K'
_reflns_odcompleteness_completeness 99.96
_reflns_odcompleteness_iscentric 1
_reflns_odcompleteness_theta 64.99
_olex2_refinement_description
;
1. Fixed Uiso
 At 1.2 times of:
  All C(H) groups, All C(H,H) groups
 At 1.5 times of:
  All C(H,H,H) groups
2.a Ternary CH refined with riding coordinates:
 C5(H5), C9(H9), C13(H13), C18(H18), C24(H24)
2.b Secondary CH2 refined with riding coordinates:
 C11(H11A,H11B), C12(H12A,H12B), C15(H15A,H15B), C21(H21A,H21B), C26(H26A,
 H26B), C28(H28A,H28B)
2.c Idealised Me refined as rotating group:
 C16(H16A,H16B,H16C), C19(H19A,H19B,H19C), C20(H20A,H20B,H20C), C25(H25A,H25B,
 H25C), C27(H27A,H27B,H27C), C29(H29A,H29B,H29C), C30(H30A,H30B,H30C), C1(H1A,
 H1B,H1C), C2(H2A,H2B,H2C), C3(H3A,H3B,H3C)
;
_olex2_submission_special_instructions 'No special instructions were received'

loop_
_space_group_symop_id
_space_group_symop_operation_xyz
1 'x, y, z'
2 '-x+1/2, -y, z+1/2'
3 'x+1/2, -y+1/2, -z'
4 '-x, y+1/2, -z+1/2'

loop_
_atom_site_label
_atom_site_type_symbol
_atom_site_fract_x
_atom_site_fract_y
_atom_site_fract_z
_atom_site_U_iso_or_equiv
_atom_site_adp_type
_atom_site_occupancy
_atom_site_calc_flag
_atom_site_refinement_flags_posn
O0AA O -0.42173(13) -0.98980(12) -0.14723(5) 0.0369(3) Uani 1 d .
O1AA O -0.50993(17) -1.36132(15) -0.05677(5) 0.0564(4) Uani 1 d .
C2AA C -0.5837(2) -1.2878(2) -0.18856(8) 0.0436(5) Uani 1 d .
C4 C -0.51560(19) -1.29986(18) -0.09599(7) 0.0371(4) Uani 1 d .
C5 C -0.3550(2) -1.13768(19) -0.05895(7) 0.0398(4) Uani 1 d .
H5 H -0.4113 -1.1346 -0.0285 0.048 Uiso 1 calc R
C6 C -0.46225(18) -1.11165(17) -0.14409(7) 0.0327(4) Uani 1 d .
O7 O -0.6116(2) -1.34647(16) -0.22642(6) 0.0704(6) Uani 1 d .
C8 C -0.44311(19) -1.18174(17) -0.10209(6) 0.0331(4) Uani 1 d .
C9 C -0.3008(2) -1.00163(19) -0.06749(7) 0.0385(4) Uani 1 d .
H9 H -0.2194 -1.0087 -0.0880 0.046 Uiso 1 calc R
C10 C -0.5209(2) -1.15645(19) -0.19379(7) 0.0404(5) Uani 1 d .
C11 C -0.2483(2) -0.7739(2) -0.15379(9) 0.0488(5) Uani 1 d .
H11A H -0.2791 -0.8126 -0.1851 0.059 Uiso 1 calc R
H11B H -0.2390 -0.6838 -0.1603 0.059 Uiso 1 calc R
C12 C -0.3584(2) -0.7904(2) -0.11426(10) 0.0530(6) Uani 1 d .
H12A H -0.4371 -0.7473 -0.1270 0.064 Uiso 1 calc R
H12B H -0.3304 -0.7457 -0.0839 0.064 Uiso 1 calc R
C13 C -0.1817(2) -1.3039(2) -0.09234(9) 0.0488(5) Uani 1 d .
H13 H -0.2539 -1.3487 -0.1099 0.059 Uiso 1 calc R
C14 C -0.4016(2) -0.92418(18) -0.09799(8) 0.0417(5) Uani 1 d .
C15 C -0.2422(2) -1.2334(2) -0.04797(8) 0.0477(5) Uani 1 d .
H15A H -0.1708 -1.1883 -0.0308 0.057 Uiso 1 calc R
H15B H -0.2765 -1.2958 -0.0243 0.057 Uiso 1 calc R
C16 C -0.1134(2) -1.2202(2) -0.13053(9) 0.0545(6) Uani 1 d .
H16A H -0.1774 -1.1632 -0.1452 0.082 Uiso 1 calc GR
H16B H -0.0747 -1.2716 -0.1568 0.082 Uiso 1 calc GR
H16C H -0.0445 -1.1723 -0.1140 0.082 Uiso 1 calc GR
C17 C -0.6158(2) -1.3420(2) -0.13683(8) 0.0475(5) Uani 1 d .
C18 C -0.1108(2) -0.82576(18) -0.14272(7) 0.0421(5) Uani 1 d .
H18 H -0.1165 -0.9185 -0.1421 0.050 Uiso 1 calc R
C19 C -0.6286(3) -1.0634(2) -0.21323(10) 0.0620(7) Uani 1 d .
H19A H -0.6664 -1.0953 -0.2442 0.093 Uiso 1 calc GR
H19B H -0.5887 -0.9821 -0.2194 0.093 Uiso 1 calc GR
H19C H -0.6975 -1.0549 -0.1881 0.093 Uiso 1 calc GR
C20 C -0.4069(3) -1.1644(2) -0.23274(7) 0.0531(6) Uani 1 d .
H20A H -0.3412 -1.2241 -0.2212 0.080 Uiso 1 calc GR
H20B H -0.3664 -1.0824 -0.2365 0.080 Uiso 1 calc GR
H20C H -0.4419 -1.1917 -0.2649 0.080 Uiso 1 calc GR
C21 C -0.2606(3) -0.9462(2) -0.01534(8) 0.0543(6) Uani 1 d .
H21A H -0.3415 -0.9182 0.0016 0.065 Uiso 1 calc R
H21B H -0.2235 -1.0145 0.0049 0.065 Uiso 1 calc R
C22 C 0.0093(3) -0.7877(2) -0.17720(9) 0.0552(6) Uani 1 d .
C23 C -0.0367(3) -0.8529(2) -0.04579(9) 0.0622(7) Uani 1 d .
C24 C -0.0278(3) -0.7824(2) -0.09559(9) 0.0552(6) Uani 1 d .
H24 H -0.0459 -0.6925 -0.0893 0.066 Uiso 1 calc R
C25 C -0.5371(2) -0.9144(2) -0.07147(10) 0.0591(6) Uani 1 d .
H25A H -0.6025 -0.8834 -0.0951 0.089 Uiso 1 calc GR
H25B H -0.5304 -0.8570 -0.0433 0.089 Uiso 1 calc GR
H25C H -0.5634 -0.9966 -0.0594 0.089 Uiso 1 calc GR
C26 C 0.0975(3) -0.7932(3) -0.12929(10) 0.0687(8) Uani 1 d .
H26A H 0.1580 -0.7219 -0.1261 0.082 Uiso 1 calc R
H26B H 0.1449 -0.8728 -0.1253 0.082 Uiso 1 calc R
C27 C 0.0002(3) -0.6536(2) -0.19895(10) 0.0676(7) Uani 1 d .
H27A H -0.0674 -0.6511 -0.2248 0.101 Uiso 1 calc GR
H27B H 0.0847 -0.6304 -0.2135 0.101 Uiso 1 calc GR
H27C H -0.0223 -0.5953 -0.1723 0.101 Uiso 1 calc GR
C28 C -0.1609(3) -0.8358(2) -0.01438(9) 0.0696(8) Uani 1 d .
H28A H -0.2064 -0.7600 -0.0260 0.084 Uiso 1 calc R
H28B H -0.1343 -0.8213 0.0206 0.084 Uiso 1 calc R
C29 C -0.7513(3) -1.2858(4) -0.12004(13) 0.0951(11) Uani 1 d .
H29A H -0.7455 -1.1949 -0.1195 0.143 Uiso 1 calc GR
H29B H -0.7731 -1.3161 -0.0866 0.143 Uiso 1 calc GR
H29C H -0.8196 -1.3114 -0.1435 0.143 Uiso 1 calc GR
C30 C -0.0848(3) -1.4032(3) -0.07169(12) 0.0732(8) Uani 1 d .
H30A H -0.0153 -1.3619 -0.0528 0.110 Uiso 1 calc GR
H30B H -0.0462 -1.4495 -0.0995 0.110 Uiso 1 calc GR
H30C H -0.1320 -1.4607 -0.0499 0.110 Uiso 1 calc GR
C1 C 0.0402(3) -0.8808(3) -0.21900(11) 0.0774(8) Uani 1 d .
H1A H 0.0473 -0.9645 -0.2050 0.116 Uiso 1 calc GR
H1B H 0.1231 -0.8581 -0.2349 0.116 Uiso 1 calc GR
H1C H -0.0301 -0.8791 -0.2438 0.116 Uiso 1 calc GR
C2 C -0.6246(4) -1.4851(3) -0.13873(10) 0.0812(10) Uani 1 d .
H2A H -0.6949 -1.5098 -0.1615 0.122 Uiso 1 calc GR
H2B H -0.6433 -1.5173 -0.1053 0.122 Uiso 1 calc GR
H2C H -0.5413 -1.5192 -0.1506 0.122 Uiso 1 calc GR
C3 C 0.0622(3) -0.9246(3) -0.02899(12) 0.0921(12) Uani 1 d .
H3A H 0.0839 -0.9873 -0.0541 0.138 Uiso 1 calc GR
H3B H 0.0355 -0.9659 0.0019 0.138 Uiso 1 calc GR
H3C H 0.1391 -0.8727 -0.0226 0.138 Uiso 1 calc GR

loop_
_atom_site_aniso_label
_atom_site_aniso_U_11
_atom_site_aniso_U_22
_atom_site_aniso_U_33
_atom_site_aniso_U_23
_atom_site_aniso_U_13
_atom_site_aniso_U_12
O0AA 0.0397(7) 0.0320(7) 0.0391(6) -0.0025(6) -0.0045(6) 0.0039(6)
O1AA 0.0668(10) 0.0577(9) 0.0448(8) 0.0107(7) -0.0051(7) -0.0239(8)
C2AA 0.0491(12) 0.0396(11) 0.0422(10) -0.0043(9) -0.0134(9) 0.0016(9)
C4 0.0383(10) 0.0388(10) 0.0341(9) -0.0034(8) 0.0032(8) -0.0045(8)
C5 0.0507(12) 0.0411(11) 0.0275(8) -0.0025(8) -0.0011(8) -0.0069(9)
C6 0.0301(9) 0.0325(9) 0.0354(9) -0.0058(7) -0.0005(7) 0.0033(7)
O7 0.1133(16) 0.0526(10) 0.0454(8) -0.0040(7) -0.0254(9) -0.0151(10)
C8 0.0344(10) 0.0346(9) 0.0304(8) -0.0057(7) 0.0017(7) -0.0006(8)
C9 0.0475(11) 0.0365(10) 0.0316(9) -0.0060(8) -0.0019(8) -0.0056(9)
C10 0.0471(11) 0.0382(11) 0.0358(9) -0.0016(8) -0.0099(8) 0.0055(9)
C11 0.0574(13) 0.0340(10) 0.0551(12) 0.0076(9) -0.0147(11) -0.0046(10)
C12 0.0558(13) 0.0310(11) 0.0720(14) -0.0063(10) -0.0074(12) 0.0065(10)
C13 0.0454(12) 0.0452(12) 0.0558(12) 0.0000(10) -0.0154(10) 0.0037(10)
C14 0.0455(11) 0.0338(10) 0.0457(11) -0.0124(9) 0.0021(9) 0.0025(8)
C15 0.0577(14) 0.0425(12) 0.0429(11) 0.0050(9) -0.0181(10) -0.0098(10)
C16 0.0454(13) 0.0599(14) 0.0581(13) -0.0051(11) -0.0016(10) 0.0147(11)
C17 0.0461(12) 0.0505(12) 0.0461(11) -0.0038(10) -0.0028(9) -0.0121(10)
C18 0.0509(12) 0.0312(9) 0.0442(10) 0.0048(8) -0.0123(9) -0.0046(9)
C19 0.0655(16) 0.0506(13) 0.0701(15) -0.0025(12) -0.0350(13) 0.0115(12)
C20 0.0756(16) 0.0523(13) 0.0314(9) -0.0014(9) 0.0030(10) 0.0007(12)
C21 0.0762(17) 0.0505(13) 0.0362(10) -0.0118(10) -0.0005(11) -0.0171(12)
C22 0.0553(14) 0.0519(13) 0.0583(13) 0.0176(11) -0.0080(11) -0.0078(11)
C23 0.0787(18) 0.0560(14) 0.0521(12) 0.0096(11) -0.0277(13) -0.0341(13)
C24 0.0648(15) 0.0462(12) 0.0548(12) 0.0107(10) -0.0229(11) -0.0205(11)
C25 0.0537(14) 0.0516(13) 0.0721(15) -0.0191(12) 0.0150(12) 0.0062(11)
C26 0.0553(15) 0.0735(17) 0.0774(17) 0.0257(14) -0.0200(13) -0.0213(13)
C27 0.0770(18) 0.0583(15) 0.0676(15) 0.0234(12) -0.0094(14) -0.0213(14)
C28 0.110(2) 0.0562(15) 0.0423(11) -0.0111(11) -0.0149(14) -0.0328(15)
C29 0.0367(14) 0.161(3) 0.088(2) -0.002(2) 0.0054(14) -0.0013(18)
C30 0.0726(18) 0.0613(16) 0.0859(18) 0.0126(14) -0.0140(15) 0.0187(14)
C1 0.083(2) 0.0740(18) 0.0752(17) 0.0083(14) 0.0179(16) 0.0000(16)
C2 0.134(3) 0.0579(15) 0.0520(13) 0.0010(12) -0.0127(16) -0.0465(18)
C3 0.090(2) 0.100(2) 0.086(2) 0.0475(19) -0.0474(18) -0.0411(19)

loop_
_atom_type_symbol
_atom_type_description
_atom_type_scat_dispersion_real
_atom_type_scat_dispersion_imag
_atom_type_scat_source
C C 0.0181 0.0091 'International Tables Vol C Tables 4.2.6.8 and 6.1.1.4'
H H 0.0000 0.0000 'International Tables Vol C Tables 4.2.6.8 and 6.1.1.4'
O O 0.0492 0.0322 'International Tables Vol C Tables 4.2.6.8 and 6.1.1.4'

loop_
_geom_angle_atom_site_label_1
_geom_angle_atom_site_label_2
_geom_angle_atom_site_label_3
_geom_angle
C6 O0AA C14 115.56(14)
O7 C2AA C10 119.11(19)
O7 C2AA C17 120.07(19)
C17 C2AA C10 120.78(17)
O1AA C4 C8 121.78(17)
O1AA C4 C17 117.94(18)
C8 C4 C17 119.85(17)
C8 C5 H5 106.8
C8 C5 C9 112.34(15)
C8 C5 C15 111.54(16)
C9 C5 H5 106.8
C15 C5 H5 106.8
C15 C5 C9 112.10(17)
O0AA C6 C10 111.21(15)
C8 C6 O0AA 122.09(16)
C8 C6 C10 126.59(16)
C4 C8 C5 118.23(16)
C6 C8 C4 119.49(16)
C6 C8 C5 122.16(16)
C5 C9 H9 107.5
C14 C9 C5 109.85(16)
C14 C9 H9 107.5
C14 C9 C21 115.88(18)
C21 C9 C5 108.22(16)
C21 C9 H9 107.5
C2AA C10 C19 108.56(18)
C2AA C10 C20 108.46(17)
C6 C10 C2AA 111.47(16)
C6 C10 C19 111.06(16)
C6 C10 C20 107.83(17)
C20 C10 C19 109.40(19)
H11A C11 H11B 107.0
C12 C11 H11A 107.5
C12 C11 H11B 107.5
C18 C11 H11A 107.5
C18 C11 H11B 107.5
C18 C11 C12 119.09(18)
C11 C12 H12A 107.3
C11 C12 H12B 107.3
C11 C12 C14 119.91(18)
H12A C12 H12B 106.9
C14 C12 H12A 107.3
C14 C12 H12B 107.3
C15 C13 H13 107.8
C15 C13 C30 108.5(2)
C16 C13 H13 107.8
C16 C13 C15 114.26(19)
C16 C13 C30 110.6(2)
C30 C13 H13 107.8
O0AA C14 C9 107.42(14)
O0AA C14 C12 102.89(16)
O0AA C14 C25 108.07(17)
C9 C14 C12 116.82(18)
C9 C14 C25 112.52(19)
C25 C14 C12 108.38(18)
C5 C15 H15A 107.8
C5 C15 H15B 107.8
C13 C15 C5 118.09(16)
C13 C15 H15A 107.8
C13 C15 H15B 107.8
H15A C15 H15B 107.1
C13 C16 H16A 109.5
C13 C16 H16B 109.5
C13 C16 H16C 109.5
H16A C16 H16B 109.5
H16A C16 H16C 109.5
H16B C16 H16C 109.5
C2AA C17 C4 112.45(17)
C2AA C17 C29 107.4(2)
C2AA C17 C2 111.10(19)
C4 C17 C29 105.23(19)
C2 C17 C4 110.5(2)
C2 C17 C29 109.9(3)
C11 C18 H18 108.1
C11 C18 C22 119.87(17)
C11 C18 C24 122.18(19)
C22 C18 H18 108.1
C22 C18 C24 88.67(17)
C24 C18 H18 108.1
C10 C19 H19A 109.5
C10 C19 H19B 109.5
C10 C19 H19C 109.5
H19A C19 H19B 109.5
H19A C19 H19C 109.5
H19B C19 H19C 109.5
C10 C20 H20A 109.5
C10 C20 H20B 109.5
C10 C20 H20C 109.5
H20A C20 H20B 109.5
H20A C20 H20C 109.5
H20B C20 H20C 109.5
C9 C21 H21A 107.8
C9 C21 H21B 107.8
H21A C21 H21B 107.1
C28 C21 C9 118.13(18)
C28 C21 H21A 107.8
C28 C21 H21B 107.8
C26 C22 C18 87.49(17)
C27 C22 C18 114.2(2)
C27 C22 C26 112.0(2)
C1 C22 C18 114.6(2)
C1 C22 C26 117.1(2)
C1 C22 C27 110.0(2)
C28 C23 C24 117.9(2)
C3 C23 C24 121.8(3)
C3 C23 C28 120.3(2)
C18 C24 H24 108.6
C23 C24 C18 120.96(17)
C23 C24 H24 108.6
C23 C24 C26 120.8(2)
C26 C24 C18 87.39(18)
C26 C24 H24 108.6
C14 C25 H25A 109.5
C14 C25 H25B 109.5
C14 C25 H25C 109.5
H25A C25 H25B 109.5
H25A C25 H25C 109.5
H25B C25 H25C 109.5
C22 C26 C24 90.07(18)
C22 C26 H26A 113.6
C22 C26 H26B 113.6
C24 C26 H26A 113.6
C24 C26 H26B 113.6
H26A C26 H26B 110.9
C22 C27 H27A 109.5
C22 C27 H27B 109.5
C22 C27 H27C 109.5
H27A C27 H27B 109.5
H27A C27 H27C 109.5
H27B C27 H27C 109.5
C21 C28 H28A 108.3
C21 C28 H28B 108.3
C23 C28 C21 116.0(2)
C23 C28 H28A 108.3
C23 C28 H28B 108.3
H28A C28 H28B 107.4
C17 C29 H29A 109.5
C17 C29 H29B 109.5
C17 C29 H29C 109.5
H29A C29 H29B 109.5
H29A C29 H29C 109.5
H29B C29 H29C 109.5
C13 C30 H30A 109.5
C13 C30 H30B 109.5
C13 C30 H30C 109.5
H30A C30 H30B 109.5
H30A C30 H30C 109.5
H30B C30 H30C 109.5
C22 C1 H1A 109.5
C22 C1 H1B 109.5
C22 C1 H1C 109.5
H1A C1 H1B 109.5
H1A C1 H1C 109.5
H1B C1 H1C 109.5
C17 C2 H2A 109.5
C17 C2 H2B 109.5
C17 C2 H2C 109.5
H2A C2 H2B 109.5
H2A C2 H2C 109.5
H2B C2 H2C 109.5
C23 C3 H3A 109.5
C23 C3 H3B 109.5
C23 C3 H3C 109.5
H3A C3 H3B 109.5
H3A C3 H3C 109.5
H3B C3 H3C 109.5

loop_
_geom_bond_atom_site_label_1
_geom_bond_atom_site_label_2
_geom_bond_distance
O0AA C6 1.350(2)
O0AA C14 1.483(2)
O1AA C4 1.220(2)
C2AA O7 1.206(2)
C2AA C10 1.528(3)
C2AA C17 1.511(3)
C4 C8 1.451(3)
C4 C17 1.536(3)
C5 H5 0.9800
C5 C8 1.511(2)
C5 C9 1.551(3)
C5 C15 1.543(3)
C6 C8 1.343(3)
C6 C10 1.509(2)
C9 H9 0.9800
C9 C14 1.527(3)
C9 C21 1.545(3)
C10 C19 1.546(3)
C10 C20 1.537(3)
C11 H11A 0.9700
C11 H11B 0.9700
C11 C12 1.526(3)
C11 C18 1.510(3)
C12 H12A 0.9700
C12 H12B 0.9700
C12 C14 1.536(3)
C13 H13 0.9800
C13 C15 1.511(3)
C13 C16 1.502(3)
C13 C30 1.528(3)
C14 C25 1.529(3)
C15 H15A 0.9700
C15 H15B 0.9700
C16 H16A 0.9600
C16 H16B 0.9600
C16 H16C 0.9600
C17 C29 1.545(4)
C17 C2 1.513(3)
C18 H18 0.9800
C18 C22 1.559(3)
C18 C24 1.561(3)
C19 H19A 0.9600
C19 H19B 0.9600
C19 H19C 0.9600
C20 H20A 0.9600
C20 H20B 0.9600
C20 H20C 0.9600
C21 H21A 0.9700
C21 H21B 0.9700
C21 C28 1.534(3)
C22 C26 1.541(3)
C22 C27 1.528(3)
C22 C1 1.506(4)
C23 C24 1.509(3)
C23 C28 1.504(4)
C23 C3 1.323(4)
C24 H24 0.9800
C24 C26 1.541(4)
C25 H25A 0.9600
C25 H25B 0.9600
C25 H25C 0.9600
C26 H26A 0.9700
C26 H26B 0.9700
C27 H27A 0.9600
C27 H27B 0.9600
C27 H27C 0.9600
C28 H28A 0.9700
C28 H28B 0.9700
C29 H29A 0.9600
C29 H29B 0.9600
C29 H29C 0.9600
C30 H30A 0.9600
C30 H30B 0.9600
C30 H30C 0.9600
C1 H1A 0.9600
C1 H1B 0.9600
C1 H1C 0.9600
C2 H2A 0.9600
C2 H2B 0.9600
C2 H2C 0.9600
C3 H3A 0.9600
C3 H3B 0.9600
C3 H3C 0.9600

loop_
_geom_torsion_atom_site_label_1
_geom_torsion_atom_site_label_2
_geom_torsion_atom_site_label_3
_geom_torsion_atom_site_label_4
_geom_torsion
O0AA C6 C8 C4 165.19(17)
O0AA C6 C8 C5 -10.6(3)
O0AA C6 C10 C2AA -172.39(16)
O0AA C6 C10 C19 -51.2(2)
O0AA C6 C10 C20 68.7(2)
O1AA C4 C8 C5 2.2(3)
O1AA C4 C8 C6 -173.84(19)
O1AA C4 C17 C2AA -161.5(2)
O1AA C4 C17 C29 81.9(3)
O1AA C4 C17 C2 -36.7(3)
C5 C9 C14 O0AA -59.59(19)
C5 C9 C14 C12 -174.46(17)
C5 C9 C14 C25 59.2(2)
C5 C9 C21 C28 158.7(2)
C6 O0AA C14 C9 56.8(2)
C6 O0AA C14 C12 -179.39(16)
C6 O0AA C14 C25 -64.9(2)
O7 C2AA C10 C6 -165.9(2)
O7 C2AA C10 C19 71.4(3)
O7 C2AA C10 C20 -47.4(3)
O7 C2AA C17 C4 149.1(2)
O7 C2AA C17 C29 -95.5(3)
O7 C2AA C17 C2 24.7(3)
C8 C4 C17 C2AA 25.9(3)
C8 C4 C17 C29 -90.7(3)
C8 C4 C17 C2 150.6(2)
C8 C5 C9 C14 31.0(2)
C8 C5 C9 C21 158.41(18)
C8 C5 C15 C13 35.2(3)
C8 C6 C10 C2AA 11.4(3)
C8 C6 C10 C19 132.6(2)
C8 C6 C10 C20 -107.5(2)
C9 C5 C8 C4 -171.57(16)
C9 C5 C8 C6 4.3(3)
C9 C5 C15 C13 -91.8(2)
C9 C21 C28 C23 -48.5(3)
C10 C2AA C17 C4 -33.3(3)
C10 C2AA C17 C29 82.0(3)
C10 C2AA C17 C2 -157.7(2)
C10 C6 C8 C4 -19.0(3)
C10 C6 C8 C5 165.18(18)
C11 C12 C14 O0AA -48.9(3)
C11 C12 C14 C9 68.5(3)
C11 C12 C14 C25 -163.2(2)
C11 C18 C22 C26 145.8(2)
C11 C18 C22 C27 32.7(3)
C11 C18 C22 C1 -95.5(3)
C11 C18 C24 C23 91.4(3)
C11 C18 C24 C26 -143.9(2)
C12 C11 C18 C22 -168.10(19)
C12 C11 C18 C24 -58.8(3)
C14 O0AA C6 C8 -21.6(2)
C14 O0AA C6 C10 162.03(16)
C14 C9 C21 C28 -77.5(3)
C15 C5 C8 C4 61.6(2)
C15 C5 C8 C6 -122.52(19)
C15 C5 C9 C14 157.54(16)
C15 C5 C9 C21 -75.1(2)
C16 C13 C15 C5 62.6(3)
C17 C2AA C10 C6 16.5(3)
C17 C2AA C10 C19 -106.2(2)
C17 C2AA C10 C20 135.0(2)
C17 C4 C8 C5 174.49(18)
C17 C4 C8 C6 -1.5(3)
C18 C11 C12 C14 -60.6(3)
C18 C22 C26 C24 -19.07(18)
C18 C24 C26 C22 19.04(17)
C21 C9 C14 O0AA 177.41(16)
C21 C9 C14 C12 62.5(2)
C21 C9 C14 C25 -63.8(2)
C22 C18 C24 C23 -143.6(3)
C22 C18 C24 C26 -18.82(17)
C23 C24 C26 C22 143.9(2)
C24 C18 C22 C26 18.82(19)
C24 C18 C22 C27 -94.3(2)
C24 C18 C22 C1 137.6(2)
C24 C23 C28 C21 104.0(3)
C27 C22 C26 C24 96.1(2)
C28 C23 C24 C18 -74.0(3)
C28 C23 C24 C26 178.8(2)
C30 C13 C15 C5 -173.5(2)
C1 C22 C26 C24 -135.5(2)
C3 C23 C24 C18 108.0(3)
C3 C23 C24 C26 0.8(4)
C3 C23 C28 C21 -78.0(3)
